data_7061182
loop_
_publ_author_name
'Sun, Chenxi'
'Zhang, Yanping'
'Ying, Jun'
'Jin, Liang'
'Tian, Aixiang'
'Wang, Xiuli'

_publ_section_title
;
 A series of POM compounds constructed using a flexible ligand containing
 three coordination groups: electrocatalytic and photocatalytic reduction
 and amperometric detection of Cr(vi)
;
_journal_issue 6
_journal_name_full 'New Journal of Chemistry'
_journal_page_first 2798
_journal_page_last 2807
_journal_paper_doi 10.1039/D1NJ05316G
_journal_volume 46
_journal_year 2022
_chemical_formula_moiety 'C13 H30 Mo6.167 N6 Ni2 O31.5 Te, 2.5(H2 O), 1[H2O]'
_chemical_formula_sum 'C13 H37 Mo6.17 N6 Ni2 O35 Te'
_chemical_formula_weight 1674.45
_space_group_crystal_system triclinic
_space_group_IT_number 2
_space_group_name_Hall '-P 1'
_space_group_name_H-M_alt 'P -1'
_atom_sites_solution_hydrogens mixed
_atom_sites_solution_primary dual
_audit_block_doi 10.5517/ccdc.csd.cc28qbp1
_audit_creation_date 2021-12-24
_audit_creation_method
;
Olex2 1.5
(compiled 2021.12.09 svn.r5202d8cf for OlexSys, GUI svn.r6439)
;
_audit_update_record
;
2021-12-24 deposited with the CCDC.	2022-01-07 downloaded from the CCDC.
;
_cell_angle_alpha 90.778(2)
_cell_angle_beta 96.280(2)
_cell_angle_gamma 112.573(2)
_cell_formula_units_Z 2
_cell_length_a 8.2559(9)
_cell_length_b 10.2674(11)
_cell_length_c 27.104(3)
_cell_measurement_reflns_used 8187
_cell_measurement_temperature 296.15
_cell_measurement_theta_max 28.176
_cell_measurement_theta_min 2.692
_cell_volume 2104.9(4)
_computing_cell_refinement 'SAINT v8.34A (Bruker, 2013)'
_computing_data_collection 'SAINT v8.34A (Bruker, 2013)'
_computing_data_reduction 'SAINT v8.34A (Bruker, 2013)'
_computing_molecular_graphics 'Olex2 1.5 (Dolomanov et al., 2009)'
_computing_publication_material 'Olex2 1.5 (Dolomanov et al., 2009)'
_computing_structure_refinement 'SHELXL 2018/3 (Sheldrick, 2015)'
_computing_structure_solution 'SHELXT  (Sheldrick, 2015)'
_diffrn_ambient_temperature 296.15
_diffrn_measured_fraction_theta_full 0.975
_diffrn_measured_fraction_theta_max 0.976
_diffrn_measurement_device_type CCD
_diffrn_radiation_type MoK\a
_diffrn_radiation_wavelength 0.71073
_diffrn_reflns_av_R_equivalents 0.0181
_diffrn_reflns_av_unetI/netI 0.0322
_diffrn_reflns_Laue_measured_fraction_full 0.975
_diffrn_reflns_Laue_measured_fraction_max 0.976
_diffrn_reflns_limit_h_max 9
_diffrn_reflns_limit_h_min -9
_diffrn_reflns_limit_k_max 12
_diffrn_reflns_limit_k_min -8
_diffrn_reflns_limit_l_max 32
_diffrn_reflns_limit_l_min -32
_diffrn_reflns_number 12289
_diffrn_reflns_point_group_measured_fraction_full 0.975
_diffrn_reflns_point_group_measured_fraction_max 0.976
_diffrn_reflns_theta_full 25.242
_diffrn_reflns_theta_max 25.500
_diffrn_reflns_theta_min 0.757
_exptl_absorpt_coefficient_mu 3.443
_exptl_absorpt_correction_T_max 0.2627
_exptl_absorpt_correction_T_min 0.1938
_exptl_absorpt_correction_type multi-scan
_exptl_absorpt_process_details
;
SADABS-2016/2 (Bruker,2016/2) was used for absorption correction.
wR2(int) was 0.0710 before and 0.0285 after correction.
The Ratio of minimum to maximum transmission is 0.7377.
The \l/2 correction factor is Not present.
;
_exptl_crystal_colour blue
_exptl_crystal_colour_primary blue
_exptl_crystal_density_diffrn 2.642
_exptl_crystal_description block
_exptl_crystal_F_000 1608
_exptl_crystal_size_max 0.19
_exptl_crystal_size_mid 0.17
_exptl_crystal_size_min 0.15
_refine_diff_density_max 2.434
_refine_diff_density_min -1.308
_refine_diff_density_rms 0.212
_refine_ls_extinction_method none
_refine_ls_goodness_of_fit_ref 1.044
_refine_ls_hydrogen_treatment constr
_refine_ls_matrix_type full
_refine_ls_number_parameters 595
_refine_ls_number_reflns 7631
_refine_ls_number_restraints 87
_refine_ls_restrained_S_all 1.045
_refine_ls_R_factor_all 0.0496
_refine_ls_R_factor_gt 0.0451
_refine_ls_shift/su_max 0.002
_refine_ls_shift/su_mean 0.000
_refine_ls_structure_factor_coef Fsqd
_refine_ls_weighting_details 'w=1/[\s^2^(Fo^2^)+(0.0586P)^2^+28.3513P] where P=(Fo^2^+2Fc^2^)/3'
_refine_ls_weighting_scheme calc
_refine_ls_wR_factor_gt 0.1187
_refine_ls_wR_factor_ref 0.1220
_reflns_Friedel_coverage 0.000
_reflns_number_gt 6857
_reflns_number_total 7631
_reflns_threshold_expression 'I > 2\s(I)'
_cod_data_source_file d1nj05316g2.cif
_cod_data_source_block 1
_cod_depositor_comments 'Adding full bibliography for 7061181--7061184.cif.'
_cod_database_code 7061182
_shelx_shelxl_version_number 2018/3
_shelx_space_group_comment
;
The symmetry employed for this shelxl refinement is uniquely defined
by the following loop, which should always be used as a source of
symmetry information in preference to the above space-group names.
They are only intended as comments.
;
_shelx_estimated_absorpt_t_max 0.626
_shelx_estimated_absorpt_t_min 0.561
_olex2_refinement_description
;
1. Fixed Uiso
 At 1.2 times of:
  All C(H) groups, All C(H,H) groups, All N(H) groups
 At 1.5 times of:
  All O(H,H) groups
2. Uiso/Uaniso restraints and constraints
Uanis(O26) \\sim Ueq: with sigma of 0.01 and sigma for terminal atoms of 0.02
Uanis(O25) \\sim Ueq: with sigma of 0.003 and sigma for terminal atoms of 0.006
Uanis(O28) \\sim Ueq: with sigma of 0.01 and sigma for terminal atoms of 0.02
Uanis(O28A) \\sim Ueq: with sigma of 0.01 and sigma for terminal atoms of 0.02
Uanis(O29) \\sim Ueq: with sigma of 0.01 and sigma for terminal atoms of 0.02
3. Rigid body (RIGU) restrains
 O26, N4, N5, N6, C8, C9, C10, C11, C12, C13
 with sigma for 1-2 distances of 0.004 and sigma for 1-3 distances of 0.004
4. Others
 Fixed Sof: Mo7(0.16667) O25(0.5) H25A(0.5) H25B(0.5) O28(0.5) H28A(0.5)
 H28B(0.5) O28A(0.5) H28C(0.5) H28D(0.5) O29(0.5) H29A(0.5) H29B(0.5)
5.a Riding coordinates:
 O2W(H2WA,H2WB), O5W(H5WA,H5WB), O6W(H6W,H6WA), O25(H25A,H25B), O26(H26A,H26B),
  O28(H28A,H28B), O28A(H28C,H28D), O29(H29A,H29B)
5.b Free rotating group:
 O27(H27A,H27B)
5.c Rotating group:
 O1W(H1WA,H1WB), O3W(H3WA,H3WB), O4W(H4WA,H4WB)
5.d Secondary CH2 refined with riding coordinates:
 C8(H8A,H8B), C9(H9A,H9B), C10(H10A,H10B)
5.e Aromatic/amide H refined with riding coordinates:
 N6(H6), C1(H1), C2(H2), C4(H4), C5(H5), C7(H7), C11(H11), C12(H12), C13(H13)
;
_smtbx_masks_special_details
;
A solvent mask was calculated and 24 electrons were 
found in a volume of 92\%A^3^ in 1 void per unit cell. 
This is consistent with the presence of 
1[H2O] per Asymmetric Unit 
which account for 20 electrons 
per unit cell.
;
_smtbx_masks_void_probe_radius 1.2
_smtbx_masks_void_truncation_radius 1.2
_olex2_submission_special_instructions 'No special instructions were received'

loop_
_space_group_symop_operation_xyz
'x, y, z'
'-x, -y, -z'

loop_
_atom_site_label
_atom_site_type_symbol
_atom_site_fract_x
_atom_site_fract_y
_atom_site_fract_z
_atom_site_U_iso_or_equiv
_atom_site_adp_type
_atom_site_occupancy
_atom_site_site_symmetry_order
_atom_site_calc_flag
_atom_site_refinement_flags_posn
_atom_site_refinement_flags_adp
_atom_site_refinement_flags_occupancy
_atom_site_disorder_assembly
_atom_site_disorder_group
Te1 Te 0.500000 0.000000 1.000000 0.01175(15) Uani 1 2 d S . P . .
Te2 Te 1.000000 0.500000 0.500000 0.01317(15) Uani 1 2 d S . P . .
Mo1 Mo 0.44371(8) 0.21625(7) 1.08084(2) 0.01640(15) Uani 1 1 d . . . . .
Mo2 Mo 0.52307(8) 0.31059(6) 0.96777(2) 0.01543(15) Uani 1 1 d . . . . .
Mo3 Mo 0.59048(9) 0.10118(7) 0.88700(2) 0.01853(16) Uani 1 1 d . . . . .
Mo4 Mo 0.68847(8) 0.21311(6) 0.53172(2) 0.01649(15) Uani 1 1 d . . . . .
Mo5 Mo 0.79320(8) 0.23084(6) 0.41797(2) 0.01605(15) Uani 1 1 d . . . . .
Mo6 Mo 0.88773(9) 0.48371(7) 0.61273(2) 0.02181(17) Uani 1 1 d . . . . .
Ni1 Ni 0.89135(12) 0.61915(10) 0.92420(3) 0.0161(2) Uani 1 1 d . . . . .
Ni2 Ni 0.26057(12) 0.15273(10) 0.58432(3) 0.0165(2) Uani 1 1 d . . . . .
Mo7 Mo 0.6436(5) -0.1754(4) 0.52668(16) 0.0228(8) Uani 0.1667 1 d . . P . .
O1 O 0.2934(7) 0.0315(6) 1.0996(2) 0.0212(11) Uani 1 1 d . . . . .
O1W O 1.0590(8) 0.5141(6) 0.9264(2) 0.0280(13) Uani 1 1 d . . . . .
H1WA H 1.166478 0.573588 0.932589 0.042 Uiso 1 1 d R U . . .
H1WB H 1.044532 0.461842 0.951272 0.042 Uiso 1 1 d R U . . .
O2 O 0.6659(6) 0.1588(5) 0.97138(18) 0.0156(10) Uani 1 1 d . . . . .
O2W O 0.9891(7) 0.6930(7) 0.9982(2) 0.0296(13) Uani 1 1 d . . . . .
H2WA H 0.906104 0.712892 1.007820 0.044 Uiso 1 1 d R U . . .
H2WB H 1.078384 0.773023 0.999420 0.044 Uiso 1 1 d R U . . .
O3 O 0.5848(6) 0.0743(5) 1.06856(18) 0.0151(10) Uani 1 1 d . . . . .
O3W O 1.0688(8) 0.7948(7) 0.8970(2) 0.0351(15) Uani 1 1 d . . . . .
H3WA H 1.174368 0.811622 0.911044 0.053 Uiso 1 1 d R U . . .
H3WB H 1.050357 0.868641 0.905483 0.053 Uiso 1 1 d R U . . .
O4 O 0.5673(9) 0.2855(6) 1.1363(2) 0.0327(14) Uani 1 1 d . . . . .
O4W O 0.0278(8) 0.1099(7) 0.6145(2) 0.0331(14) Uani 1 1 d . . . . .
H4WA H -0.018455 0.167901 0.604179 0.050 Uiso 1 1 d R U . . .
H4WB H -0.048500 0.028940 0.602827 0.050 Uiso 1 1 d R U . . .
O5 O 0.2806(7) 0.2823(6) 1.0747(2) 0.0232(12) Uani 1 1 d . . . . .
O5W O 0.3115(8) 0.3652(6) 0.5899(3) 0.0357(15) Uani 1 1 d . . . . .
H5WA H 0.291859 0.398844 0.565286 0.054 Uiso 1 1 d R U . . .
H5WB H 0.415809 0.413504 0.603186 0.054 Uiso 1 1 d R U . . .
O6 O 0.3581(6) 0.1100(5) 1.00066(18) 0.0153(10) Uani 1 1 d . . . . .
O6W O 0.1292(7) 0.1353(6) 0.5127(2) 0.0246(12) Uani 1 1 d . . . . .
H6W H 0.026507 0.109079 0.512076 0.037 Uiso 1 1 d R U . A -1
H6WA H 0.166077 0.236679 0.519006 0.037 Uiso 1 1 d R U . . .
O7 O 0.6010(7) 0.3367(5) 1.03877(19) 0.0189(11) Uani 1 1 d . . . . .
O8 O 0.3543(7) 0.3672(6) 0.9639(2) 0.0249(12) Uani 1 1 d . . . . .
O9 O 0.7062(7) 0.4467(5) 0.9512(2) 0.0228(12) Uani 1 1 d . . . . .
O10 O 0.4469(7) 0.1993(5) 0.90515(19) 0.0185(11) Uani 1 1 d . . . . .
O11 O 0.4736(9) 0.0302(7) 0.8303(2) 0.0356(15) Uani 1 1 d . . . . .
O12 O 0.7764(8) 0.2359(6) 0.8752(2) 0.0320(14) Uani 1 1 d . . . . .
O13 O 0.4871(7) 0.1959(6) 0.5501(2) 0.0235(12) Uani 1 1 d . . . . .
O14 O 0.8395(7) 0.2880(6) 0.5932(2) 0.0214(11) Uani 1 1 d . . . . .
O15 O 0.6955(7) 0.0500(6) 0.5323(2) 0.0256(12) Uani 1 1 d . . . . .
O16 O 0.6202(6) 0.2207(6) 0.46141(19) 0.0195(11) Uani 1 1 d . . . . .
O17 O 0.7878(7) 0.0591(5) 0.42171(19) 0.0190(11) Uani 1 1 d . . . . .
O18 O 0.6697(8) 0.2302(6) 0.3636(2) 0.0286(13) Uani 1 1 d . . . . .
O19 O 1.0288(7) 0.3164(6) 0.3989(2) 0.0226(12) Uani 1 1 d . . . . .
O20 O 1.0125(9) 0.4887(7) 0.6680(2) 0.0383(16) Uani 1 1 d . . . . .
O21 O 0.6851(9) 0.4715(7) 0.6271(3) 0.0393(16) Uani 1 1 d . . . . .
O22 O 0.7853(7) 0.4533(6) 0.53014(19) 0.0190(11) Uani 1 1 d . . . . .
O23 O 1.1180(7) 0.5306(5) 0.56720(18) 0.0167(10) Uani 1 1 d . . . . .
O24 O 0.9449(6) 0.3006(5) 0.49701(19) 0.0155(10) Uani 1 1 d . . . . .
O25 O 0.557(3) -0.404(3) 0.5258(8) 0.088(6) Uani 0.5 1 d . U P . .
H25A H 0.507855 -0.436894 0.552317 0.131 Uiso 0.5 1 d R U P . .
H25B H 0.648345 -0.428574 0.528167 0.131 Uiso 0.5 1 d R U P . .
O26 O 0.7581(13) -0.1607(10) 0.5909(5) 0.087(3) Uani 1 1 d . U . . .
H26A H 0.815008 -0.207321 0.601849 0.130 Uiso 1 1 d R U . . .
H26B H 0.656218 -0.198031 0.603409 0.130 Uiso 1 1 d R U . . .
N1 N 0.7839(9) 0.5334(7) 0.8524(2) 0.0218(14) Uani 1 1 d . . . . .
N2 N 0.4123(9) 0.1685(7) 0.6514(2) 0.0255(15) Uani 1 1 d . . . . .
N3 N 0.4385(10) 0.2681(8) 0.6894(3) 0.0290(16) Uani 1 1 d . . . . .
N4 N 0.6242(12) 0.1639(9) 0.7052(3) 0.046(2) Uani 1 1 d . . . . .
N5 N 0.9016(17) -0.1265(15) 0.7594(5) 0.078(3) Uani 1 1 d . . . . .
N6 N 1.158(2) -0.105(2) 0.7623(7) 0.120(6) Uani 1 1 d . . . . .
H6 H 1.271235 -0.067526 0.768448 0.144 Uiso 1 1 calc R U . . .
C1 C 0.6115(11) 0.4703(9) 0.8404(3) 0.0266(18) Uani 1 1 d . . . . .
H1 H 0.538461 0.486537 0.861370 0.032 Uiso 1 1 calc R U . . .
C2 C 0.5330(11) 0.3809(9) 0.7981(3) 0.0297(19) Uani 1 1 d . . . . .
H2 H 0.410766 0.336413 0.791244 0.036 Uiso 1 1 calc R U . . .
C3 C 0.6443(13) 0.3604(10) 0.7664(3) 0.031(2) Uani 1 1 d . . . . .
C4 C 0.8269(12) 0.4367(11) 0.7771(3) 0.038(2) Uani 1 1 d . . . . .
H4 H 0.903568 0.431339 0.755210 0.046 Uiso 1 1 calc R U . . .
C5 C 0.8900(12) 0.5191(10) 0.8204(3) 0.034(2) Uani 1 1 d . . . . .
H5 H 1.011496 0.567303 0.827984 0.041 Uiso 1 1 calc R U . . .
C6 C 0.5694(12) 0.2666(9) 0.7213(3) 0.0294(19) Uani 1 1 d . . . . .
C7 C 0.5217(12) 0.1092(10) 0.6622(3) 0.034(2) Uani 1 1 d . . . . .
H7 H 0.528979 0.037091 0.642626 0.041 Uiso 1 1 calc R U . . .
C8 C 0.743(2) 0.1057(15) 0.7342(5) 0.073(4) Uani 1 1 d . . . . .
H8A H 0.778612 0.151258 0.767383 0.088 Uiso 1 1 calc R U . . .
H8B H 0.848189 0.124490 0.718093 0.088 Uiso 1 1 calc R U . . .
C9 C 0.645(2) -0.0558(18) 0.7374(6) 0.084(4) Uani 1 1 d . . . . .
H9A H 0.525724 -0.073856 0.744689 0.101 Uiso 1 1 calc R U . . .
H9B H 0.634513 -0.101210 0.704943 0.101 Uiso 1 1 calc R U . . .
C10 C 0.729(3) -0.126(2) 0.7757(7) 0.104(6) Uani 1 1 d . . . . .
H10A H 0.647055 -0.221731 0.779010 0.125 Uiso 1 1 calc R U . . .
H10B H 0.753612 -0.074279 0.807767 0.125 Uiso 1 1 calc R U . . .
C11 C 0.901(3) -0.216(2) 0.7216(7) 0.106(6) Uani 1 1 d . . . . .
H11 H 0.809396 -0.268094 0.697125 0.127 Uiso 1 1 calc R U . . .
C12 C 1.070(3) -0.210(2) 0.7291(9) 0.112(7) Uani 1 1 d . . . . .
H12 H 1.113837 -0.269252 0.713832 0.134 Uiso 1 1 calc R U . . .
C13 C 1.050(2) -0.064(2) 0.7851(8) 0.107(6) Uani 1 1 d . . . . .
H13 H 1.076786 -0.003669 0.813355 0.129 Uiso 1 1 calc R U . . .
O27 O 0.555(2) 0.4273(17) 0.3041(5) 0.121(5) Uani 1 1 d G . . . .
H27A H 0.650294 0.493058 0.297799 0.181 Uiso 1 1 d G U . . .
H27B H 0.576723 0.411142 0.334290 0.181 Uiso 1 1 d G U . . .
O28 O -0.060(3) -0.052(2) 1.0875(11) 0.103(7) Uani 0.5 1 d . U P B 1
H28A H -0.144089 -0.097303 1.065105 0.154 Uiso 0.5 1 d R U P B 1
H28B H 0.031491 -0.033843 1.072905 0.154 Uiso 0.5 1 d R U P B 1
O28A O -0.010(3) -0.038(3) 1.0309(10) 0.101(7) Uani 0.5 1 d . U P C -2
H28C H 0.006627 -0.005612 1.002356 0.151 Uiso 0.5 1 d R U P C -2
H28D H -0.090903 -0.014662 1.039746 0.151 Uiso 0.5 1 d R U P C -2
O29 O 1.255(3) 0.593(3) 0.7711(7) 0.094(7) Uani 0.5 1 d . U P . .
H29A H 1.293931 0.617391 0.743488 0.141 Uiso 0.5 1 d R U P . .
H29B H 1.323961 0.563161 0.788668 0.141 Uiso 0.5 1 d R U P . .

loop_
_atom_site_aniso_label
_atom_site_aniso_U_11
_atom_site_aniso_U_22
_atom_site_aniso_U_33
_atom_site_aniso_U_23
_atom_site_aniso_U_13
_atom_site_aniso_U_12
Te1 0.0105(3) 0.0060(3) 0.0189(3) -0.0012(2) 0.0015(2) 0.0036(2)
Te2 0.0103(3) 0.0066(3) 0.0194(3) -0.0003(2) 0.0000(2) 0.0003(2)
Mo1 0.0164(3) 0.0124(3) 0.0225(3) -0.0035(2) 0.0011(2) 0.0083(3)
Mo2 0.0133(3) 0.0088(3) 0.0255(3) 0.0008(2) 0.0034(2) 0.0054(2)
Mo3 0.0233(3) 0.0138(3) 0.0206(3) 0.0010(2) 0.0042(3) 0.0091(3)
Mo4 0.0102(3) 0.0085(3) 0.0285(4) 0.0004(2) 0.0044(2) 0.0005(2)
Mo5 0.0155(3) 0.0081(3) 0.0211(3) -0.0019(2) -0.0011(2) 0.0017(2)
Mo6 0.0192(3) 0.0166(3) 0.0225(3) -0.0011(3) 0.0043(3) -0.0014(3)
Ni1 0.0119(4) 0.0148(5) 0.0210(5) -0.0024(4) 0.0012(3) 0.0049(4)
Ni2 0.0136(5) 0.0129(5) 0.0226(5) -0.0030(4) -0.0007(4) 0.0057(4)
Mo7 0.0178(19) 0.019(2) 0.033(2) 0.0013(16) 0.0012(16) 0.0085(16)
O1 0.021(3) 0.014(3) 0.029(3) 0.001(2) 0.006(2) 0.007(2)
O1W 0.021(3) 0.023(3) 0.041(3) 0.000(2) 0.001(2) 0.011(2)
O2 0.011(2) 0.013(2) 0.020(3) -0.0002(19) 0.0014(19) 0.002(2)
O2W 0.018(3) 0.034(3) 0.030(3) -0.004(3) 0.004(2) 0.002(3)
O3 0.014(2) 0.013(2) 0.016(2) -0.0040(19) -0.0021(19) 0.004(2)
O3W 0.021(3) 0.032(4) 0.044(4) 0.008(3) -0.002(3) 0.003(3)
O4 0.041(4) 0.026(3) 0.028(3) -0.007(2) -0.004(3) 0.012(3)
O4W 0.022(3) 0.027(3) 0.050(4) 0.002(3) 0.009(3) 0.008(3)
O5 0.022(3) 0.021(3) 0.033(3) 0.003(2) 0.008(2) 0.014(2)
O5W 0.030(3) 0.019(3) 0.056(4) -0.008(3) -0.016(3) 0.013(3)
O6 0.012(2) 0.008(2) 0.025(3) -0.0010(19) 0.0008(19) 0.0033(19)
O6W 0.018(3) 0.023(3) 0.033(3) -0.003(2) -0.004(2) 0.010(2)
O7 0.020(3) 0.012(3) 0.023(3) -0.004(2) 0.002(2) 0.005(2)
O8 0.023(3) 0.024(3) 0.037(3) -0.001(2) 0.002(2) 0.020(3)
O9 0.025(3) 0.012(3) 0.028(3) -0.001(2) 0.004(2) 0.003(2)
O10 0.020(3) 0.011(3) 0.024(3) -0.003(2) -0.001(2) 0.006(2)
O11 0.049(4) 0.034(4) 0.026(3) -0.004(3) -0.004(3) 0.020(3)
O12 0.038(4) 0.017(3) 0.044(4) 0.009(3) 0.019(3) 0.010(3)
O13 0.016(3) 0.033(3) 0.026(3) 0.002(2) 0.005(2) 0.013(2)
O14 0.017(3) 0.015(3) 0.027(3) 0.004(2) -0.003(2) 0.002(2)
O15 0.027(3) 0.007(3) 0.042(3) 0.005(2) 0.006(2) 0.005(2)
O16 0.011(2) 0.018(3) 0.026(3) -0.003(2) -0.001(2) 0.003(2)
O17 0.018(3) 0.008(2) 0.026(3) -0.001(2) 0.002(2) 0.000(2)
O18 0.029(3) 0.024(3) 0.027(3) -0.001(2) -0.005(2) 0.006(3)
O19 0.023(3) 0.013(3) 0.030(3) -0.003(2) 0.004(2) 0.006(2)
O20 0.053(4) 0.027(3) 0.025(3) 0.001(3) 0.001(3) 0.004(3)
O21 0.031(3) 0.033(4) 0.046(4) -0.007(3) 0.018(3) 0.000(3)
O22 0.013(2) 0.020(3) 0.025(3) -0.002(2) 0.001(2) 0.008(2)
O23 0.018(3) 0.010(2) 0.019(3) -0.0020(19) -0.005(2) 0.003(2)
O24 0.014(2) 0.006(2) 0.027(3) -0.0008(19) 0.000(2) 0.006(2)
O25 0.082(8) 0.097(8) 0.092(8) 0.000(5) 0.007(5) 0.044(6)
O26 0.057(6) 0.060(6) 0.153(9) 0.038(6) 0.029(6) 0.028(5)
N1 0.023(3) 0.020(3) 0.018(3) -0.003(3) -0.001(3) 0.004(3)
N2 0.030(4) 0.018(3) 0.025(4) -0.006(3) -0.006(3) 0.007(3)
N3 0.034(4) 0.031(4) 0.023(4) -0.004(3) 0.001(3) 0.014(3)
N4 0.061(6) 0.044(5) 0.037(5) -0.021(4) -0.029(4) 0.036(5)
N5 0.076(6) 0.088(9) 0.074(7) -0.016(6) -0.007(5) 0.043(7)
N6 0.063(8) 0.118(13) 0.164(15) -0.012(10) 0.017(8) 0.017(8)
C1 0.029(4) 0.028(5) 0.025(4) -0.004(3) -0.002(3) 0.016(4)
C2 0.023(4) 0.024(4) 0.029(4) -0.004(3) -0.011(3) -0.001(4)
C3 0.043(5) 0.027(5) 0.017(4) -0.004(3) -0.007(4) 0.010(4)
C4 0.031(5) 0.044(6) 0.028(5) -0.012(4) 0.003(4) 0.003(4)
C5 0.028(5) 0.040(5) 0.029(5) -0.008(4) 0.007(4) 0.006(4)
C6 0.042(5) 0.025(4) 0.023(4) -0.003(3) -0.006(4) 0.017(4)
C7 0.038(5) 0.030(5) 0.033(5) -0.012(4) -0.012(4) 0.016(4)
C8 0.082(9) 0.075(7) 0.071(8) -0.027(6) -0.043(7) 0.055(7)
C9 0.093(11) 0.090(9) 0.096(11) 0.018(9) 0.025(9) 0.063(9)
C10 0.112(11) 0.140(16) 0.103(12) 0.024(11) 0.022(10) 0.091(12)
C11 0.087(9) 0.139(16) 0.091(11) -0.035(10) 0.007(8) 0.046(10)
C12 0.091(10) 0.110(15) 0.152(17) -0.024(11) 0.014(10) 0.059(11)
C13 0.083(9) 0.108(14) 0.119(14) -0.034(10) -0.017(8) 0.033(9)
O27 0.172(14) 0.133(12) 0.099(9) -0.036(8) -0.046(9) 0.122(11)
O28 0.062(11) 0.056(11) 0.190(18) -0.005(12) -0.021(12) 0.033(9)
O28A 0.062(11) 0.098(14) 0.135(16) -0.011(12) -0.020(11) 0.031(11)
O29 0.060(10) 0.146(16) 0.065(11) -0.049(11) -0.012(8) 0.034(11)

loop_
_atom_type_symbol
_atom_type_description
_atom_type_scat_dispersion_real
_atom_type_scat_dispersion_imag
_atom_type_scat_source
C C 0.0033 0.0016 'International Tables Vol C Tables 4.2.6.8 and 6.1.1.4'
H H 0.0000 0.0000 'International Tables Vol C Tables 4.2.6.8 and 6.1.1.4'
Mo Mo -1.6832 0.6857 'International Tables Vol C Tables 4.2.6.8 and 6.1.1.4'
N N 0.0061 0.0033 'International Tables Vol C Tables 4.2.6.8 and 6.1.1.4'
Ni Ni 0.3393 1.1124 'International Tables Vol C Tables 4.2.6.8 and 6.1.1.4'
O O 0.0106 0.0060 'International Tables Vol C Tables 4.2.6.8 and 6.1.1.4'
Te Te -0.5308 1.6751 'International Tables Vol C Tables 4.2.6.8 and 6.1.1.4'

loop_
_geom_angle_atom_site_label_1
_geom_angle_atom_site_label_2
_geom_angle_atom_site_label_3
_geom_angle
_geom_angle_site_symmetry_1
_geom_angle_site_symmetry_3
_geom_angle_publ_flag
O2 Te1 O2 180.0(3) 2_657 . ?
O2 Te1 O3 84.9(2) 2_657 . ?
O2 Te1 O3 95.1(2) . . ?
O2 Te1 O3 95.1(2) 2_657 2_657 ?
O2 Te1 O3 84.9(2) . 2_657 ?
O3 Te1 O3 180.0 2_657 . ?
O6 Te1 O2 94.2(2) 2_657 . ?
O6 Te1 O2 85.8(2) 2_657 2_657 ?
O6 Te1 O2 85.8(2) . . ?
O6 Te1 O2 94.2(2) . 2_657 ?
O6 Te1 O3 95.0(2) 2_657 . ?
O6 Te1 O3 85.0(2) 2_657 2_657 ?
O6 Te1 O3 95.0(2) . 2_657 ?
O6 Te1 O3 85.0(2) . . ?
O6 Te1 O6 180.0 2_657 . ?
O22 Te2 O22 180.0 2_766 . ?
O22 Te2 O23 85.7(2) . . ?
O22 Te2 O23 94.3(2) 2_766 . ?
O22 Te2 O23 85.7(2) 2_766 2_766 ?
O22 Te2 O23 94.3(2) . 2_766 ?
O23 Te2 O23 180.00(13) 2_766 . ?
O24 Te2 O22 85.5(2) 2_766 2_766 ?
O24 Te2 O22 94.5(2) 2_766 . ?
O24 Te2 O22 85.5(2) . . ?
O24 Te2 O22 94.5(2) . 2_766 ?
O24 Te2 O23 85.9(2) 2_766 . ?
O24 Te2 O23 85.9(2) . 2_766 ?
O24 Te2 O23 94.1(2) 2_766 2_766 ?
O24 Te2 O23 94.1(2) . . ?
O24 Te2 O24 180.0 2_766 . ?
O1 Mo1 O3 73.9(2) . . ?
O1 Mo1 O6 83.6(2) . . ?
O3 Mo1 O6 69.88(17) . . ?
O4 Mo1 O1 100.3(3) . . ?
O4 Mo1 O3 93.3(2) . . ?
O4 Mo1 O5 106.1(3) . . ?
O4 Mo1 O6 161.1(3) . . ?
O4 Mo1 O7 98.0(3) . . ?
O5 Mo1 O1 95.4(3) . . ?
O5 Mo1 O3 159.4(2) . . ?
O5 Mo1 O6 91.8(2) . . ?
O5 Mo1 O7 99.7(2) . . ?
O7 Mo1 O1 152.0(2) . . ?
O7 Mo1 O3 84.1(2) . . ?
O7 Mo1 O6 72.56(19) . . ?
O6 Mo2 O2 70.32(18) . . ?
O7 Mo2 O2 82.5(2) . . ?
O7 Mo2 O6 73.9(2) . . ?
O8 Mo2 O2 159.4(2) . . ?
O8 Mo2 O6 91.2(2) . . ?
O8 Mo2 O7 101.5(2) . . ?
O8 Mo2 O9 107.5(3) . . ?
O8 Mo2 O10 95.9(3) . . ?
O9 Mo2 O2 92.0(2) . . ?
O9 Mo2 O6 160.3(2) . . ?
O9 Mo2 O7 95.8(2) . . ?
O9 Mo2 O10 98.8(2) . . ?
O10 Mo2 O2 74.16(19) . . ?
O10 Mo2 O6 85.0(2) . . ?
O10 Mo2 O7 152.8(2) . . ?
O1 Mo3 O2 83.6(2) 2_657 . ?
O1 Mo3 O3 72.2(2) 2_657 2_657 ?
O3 Mo3 O2 69.23(17) 2_657 . ?
O10 Mo3 O1 151.8(2) . 2_657 ?
O10 Mo3 O2 73.79(19) . . ?
O10 Mo3 O3 84.0(2) . 2_657 ?
O11 Mo3 O1 99.5(3) . 2_657 ?
O11 Mo3 O2 162.6(3) . . ?
O11 Mo3 O3 95.2(3) . 2_657 ?
O11 Mo3 O10 97.5(3) . . ?
O12 Mo3 O1 94.8(3) . 2_657 ?
O12 Mo3 O2 90.6(3) . . ?
O12 Mo3 O3 156.7(3) . 2_657 ?
O12 Mo3 O10 102.0(3) . . ?
O12 Mo3 O11 106.2(3) . . ?
O13 Mo4 Mo7 49.4(2) . 2_656 ?
O13 Mo4 O14 99.9(2) . . ?
O13 Mo4 O16 95.7(2) . . ?
O13 Mo4 O22 93.3(2) . . ?
O13 Mo4 O24 161.0(2) . . ?
O14 Mo4 Mo7 146.00(19) . 2_656 ?
O14 Mo4 O16 152.6(2) . . ?
O14 Mo4 O22 74.0(2) . . ?
O14 Mo4 O24 84.2(2) . . ?
O15 Mo4 Mo7 105.5(2) . 2_656 ?
O15 Mo4 O13 106.7(3) . . ?
O15 Mo4 O14 96.7(3) . . ?
O15 Mo4 O16 100.3(3) . . ?
O15 Mo4 O22 159.3(2) . . ?
O15 Mo4 O24 91.1(2) . . ?
O16 Mo4 Mo7 46.68(17) . 2_656 ?
O16 Mo4 O22 82.7(2) . . ?
O16 Mo4 O24 74.10(19) . . ?
O22 Mo4 Mo7 91.62(15) . 2_656 ?
O24 Mo4 Mo7 120.10(15) . 2_656 ?
O24 Mo4 O22 69.84(18) . . ?
O16 Mo5 O19 151.4(2) . . ?
O16 Mo5 O23 83.8(2) . 2_766 ?
O16 Mo5 O24 73.46(19) . . ?
O17 Mo5 O16 99.5(2) . . ?
O17 Mo5 O19 96.7(2) . . ?
O17 Mo5 O23 160.4(2) . 2_766 ?
O17 Mo5 O24 92.7(2) . . ?
O18 Mo5 O16 97.4(3) . . ?
O18 Mo5 O17 105.9(3) . . ?
O18 Mo5 O19 100.6(3) . . ?
O18 Mo5 O23 92.7(2) . 2_766 ?
O18 Mo5 O24 160.5(2) . . ?
O19 Mo5 O23 73.4(2) . 2_766 ?
O19 Mo5 O24 82.4(2) . . ?
O23 Mo5 O24 69.52(17) 2_766 . ?
O14 Mo6 O22 73.8(2) . . ?
O14 Mo6 O23 83.6(2) . . ?
O19 Mo6 O14 152.7(2) 2_766 . ?
O19 Mo6 O22 84.4(2) 2_766 . ?
O19 Mo6 O23 73.5(2) 2_766 . ?
O20 Mo6 O14 95.8(3) . . ?
O20 Mo6 O19 100.4(3) . 2_766 ?
O20 Mo6 O21 106.4(3) . . ?
O20 Mo6 O22 161.8(3) . . ?
O20 Mo6 O23 94.0(3) . . ?
O21 Mo6 O14 101.5(3) . . ?
O21 Mo6 O19 94.8(3) . 2_766 ?
O21 Mo6 O22 90.5(3) . . ?
O21 Mo6 O23 158.1(3) . . ?
O22 Mo6 O23 70.32(18) . . ?
O1W Ni1 O2W 89.1(2) . . ?
O1W Ni1 O9 89.2(2) . . ?
O1W Ni1 N1 90.3(3) . . ?
O3W Ni1 O1W 93.0(3) . . ?
O3W Ni1 O2W 92.8(3) . . ?
O3W Ni1 O9 177.7(3) . . ?
O3W Ni1 N1 90.8(3) . . ?
O5 Ni1 O1W 176.9(2) 2_667 . ?
O5 Ni1 O2W 89.2(2) 2_667 . ?
O5 Ni1 O3W 89.6(3) 2_667 . ?
O5 Ni1 O9 88.1(2) 2_667 . ?
O5 Ni1 N1 91.3(3) 2_667 . ?
O9 Ni1 O2W 87.4(2) . . ?
O9 Ni1 N1 89.0(2) . . ?
N1 Ni1 O2W 176.3(3) . . ?
O4W Ni2 O6W 90.8(2) . . ?
O4W Ni2 O13 176.8(2) . . ?
O5W Ni2 O4W 89.9(3) . . ?
O5W Ni2 O6W 90.5(2) . . ?
O5W Ni2 O13 89.8(3) . . ?
O5W Ni2 N2 91.1(3) . . ?
O13 Ni2 O6W 86.0(2) . . ?
O17 Ni2 O4W 90.8(2) 2_656 . ?
O17 Ni2 O5W 179.3(3) 2_656 . ?
O17 Ni2 O6W 89.4(2) 2_656 . ?
O17 Ni2 O13 89.5(2) 2_656 . ?
O17 Ni2 N2 89.0(2) 2_656 . ?
N2 Ni2 O4W 95.2(3) . . ?
N2 Ni2 O6W 173.8(3) . . ?
N2 Ni2 O13 88.1(3) . . ?
Mo4 Mo7 H26B 120.4 2_656 . ?
O6W Mo7 Mo4 117.5(2) 2_656 2_656 ?
O6W Mo7 O13 81.1(2) 2_656 2_656 ?
O6W Mo7 O15 91.1(3) 2_656 . ?
O6W Mo7 O25 97.1(6) 2_656 . ?
O6W Mo7 H26B 122.0 2_656 . ?
O13 Mo7 Mo4 36.62(15) 2_656 2_656 ?
O13 Mo7 H26B 155.9 2_656 . ?
O15 Mo7 Mo4 86.8(2) . 2_656 ?
O15 Mo7 O13 91.1(3) . 2_656 ?
O15 Mo7 H26B 95.0 . . ?
O16 Mo7 Mo4 42.00(16) 2_656 2_656 ?
O16 Mo7 O6W 159.4(3) 2_656 2_656 ?
O16 Mo7 O13 78.4(2) 2_656 2_656 ?
O16 Mo7 O15 89.2(3) 2_656 . ?
O16 Mo7 O25 82.8(6) 2_656 . ?
O16 Mo7 H26B 78.4 2_656 . ?
O25 Mo7 Mo4 88.7(6) . 2_656 ?
O25 Mo7 O13 89.4(6) . 2_656 ?
O25 Mo7 O15 171.8(6) . . ?
O25 Mo7 H26B 81.4 . . ?
O26 Mo7 Mo4 144.8(4) . 2_656 ?
O26 Mo7 O6W 97.6(4) . 2_656 ?
O26 Mo7 O13 178.3(4) . 2_656 ?
O26 Mo7 O15 90.0(4) . . ?
O26 Mo7 O16 103.0(4) . 2_656 ?
O26 Mo7 O25 89.7(7) . . ?
O26 Mo7 H26B 25.1 . . ?
Mo1 O1 Mo3 115.6(3) . 2_657 ?
Ni1 O1W H1WA 109.7 . . ?
Ni1 O1W H1WB 109.9 . . ?
H1WA O1W H1WB 104.0 . . ?
Te1 O2 Mo2 101.2(2) . . ?
Te1 O2 Mo3 102.9(2) . . ?
Mo2 O2 Mo3 91.23(18) . . ?
Ni1 O2W H2WA 102.4 . . ?
Ni1 O2W H2WB 110.4 . . ?
H2WA O2W H2WB 105.1 . . ?
Te1 O3 Mo1 103.8(2) . . ?
Te1 O3 Mo3 102.9(2) . 2_657 ?
Mo1 O3 Mo3 93.87(18) . 2_657 ?
Ni1 O3W H3WA 110.1 . . ?
Ni1 O3W H3WB 110.1 . . ?
H3WA O3W H3WB 103.8 . . ?
Ni2 O4W H4WA 109.3 . . ?
Ni2 O4W H4WB 109.7 . . ?
H4WA O4W H4WB 103.9 . . ?
Mo1 O5 Ni1 171.7(4) . 2_667 ?
Ni2 O5W H5WA 116.4 . . ?
Ni2 O5W H5WB 112.1 . . ?
H5WA O5W H5WB 109.3 . . ?
Te1 O6 Mo1 101.3(2) . . ?
Te1 O6 Mo2 102.7(2) . . ?
Mo2 O6 Mo1 91.75(17) . . ?
Ni2 O6W Mo7 96.9(2) . 2_656 ?
Ni2 O6W H6W 113.1 . . ?
Ni2 O6W H6WA 82.0 . . ?
Mo7 O6W H6W 149.2 2_656 . ?
Mo7 O6W H6WA 89.1 2_656 . ?
H6W O6W H6WA 101.7 . . ?
Mo1 O7 Mo2 117.1(3) . . ?
Mo2 O9 Ni1 169.7(3) . . ?
Mo3 O10 Mo2 116.7(3) . . ?
Mo4 O13 Ni2 167.8(3) . . ?
Mo4 O13 Mo7 94.0(3) . 2_656 ?
Ni2 O13 Mo7 96.0(2) . 2_656 ?
Mo4 O14 Mo6 116.1(3) . . ?
Mo4 O15 Mo7 167.5(4) . . ?
Mo4 O16 Mo7 91.3(2) . 2_656 ?
Mo5 O16 Mo4 116.4(3) . . ?
Mo5 O16 Mo7 150.8(3) . 2_656 ?
Mo5 O17 Ni2 168.8(3) . 2_656 ?
Mo5 O19 Mo6 116.3(3) . 2_766 ?
Te2 O22 Mo4 102.0(2) . . ?
Te2 O22 Mo6 102.1(2) . . ?
Mo6 O22 Mo4 92.07(19) . . ?
Te2 O23 Mo5 102.6(2) . 2_766 ?
Te2 O23 Mo6 101.9(2) . . ?
Mo6 O23 Mo5 92.28(19) . 2_766 ?
Te2 O24 Mo4 102.7(2) . . ?
Te2 O24 Mo5 102.0(2) . . ?
Mo4 O24 Mo5 91.29(17) . . ?
Mo7 O25 H25A 110.8 . . ?
Mo7 O25 H25B 110.5 . . ?
H25A O25 H25B 103.3 . . ?
Mo7 O26 H26A 127.0 . . ?
Mo7 O26 H26B 92.1 . . ?
H26A O26 H26B 104.4 . . ?
C1 N1 Ni1 121.0(6) . . ?
C1 N1 C5 118.4(7) . . ?
C5 N1 Ni1 119.5(6) . . ?
N3 N2 Ni2 124.1(5) . . ?
C7 N2 Ni2 127.3(6) . . ?
C7 N2 N3 107.5(7) . . ?
C6 N3 N2 107.1(7) . . ?
C6 N4 C8 127.3(8) . . ?
C7 N4 C6 104.7(7) . . ?
C7 N4 C8 126.8(9) . . ?
C11 N5 C10 121.9(15) . . ?
C13 N5 C10 122.2(16) . . ?
C13 N5 C11 114.7(16) . . ?
C12 N6 H6 124.3 . . ?
C12 N6 C13 111.4(17) . . ?
C13 N6 H6 124.3 . . ?
N1 C1 H1 118.2 . . ?
N1 C1 C2 123.6(8) . . ?
C2 C1 H1 118.2 . . ?
C1 C2 H2 121.2 . . ?
C1 C2 C3 117.5(8) . . ?
C3 C2 H2 121.2 . . ?
C2 C3 C4 118.7(8) . . ?
C2 C3 C6 120.1(8) . . ?
C4 C3 C6 121.1(9) . . ?
C3 C4 H4 120.7 . . ?
C5 C4 C3 118.7(9) . . ?
C5 C4 H4 120.7 . . ?
N1 C5 C4 122.8(9) . . ?
N1 C5 H5 118.6 . . ?
C4 C5 H5 118.6 . . ?
N3 C6 N4 108.9(7) . . ?
N3 C6 C3 124.9(8) . . ?
N4 C6 C3 126.2(8) . . ?
N2 C7 N4 111.7(8) . . ?
N2 C7 H7 124.2 . . ?
N4 C7 H7 124.2 . . ?
N4 C8 H8A 109.7 . . ?
N4 C8 H8B 109.7 . . ?
N4 C8 C9 109.8(11) . . ?
H8A C8 H8B 108.2 . . ?
C9 C8 H8A 109.7 . . ?
C9 C8 H8B 109.7 . . ?
C8 C9 H9A 108.2 . . ?
C8 C9 H9B 108.2 . . ?
H9A C9 H9B 107.4 . . ?
C10 C9 C8 116.3(16) . . ?
C10 C9 H9A 108.2 . . ?
C10 C9 H9B 108.2 . . ?
N5 C10 H10A 109.7 . . ?
N5 C10 H10B 109.7 . . ?
C9 C10 N5 109.9(14) . . ?
C9 C10 H10A 109.7 . . ?
C9 C10 H10B 109.7 . . ?
H10A C10 H10B 108.2 . . ?
N5 C11 H11 129.1 . . ?
C12 C11 N5 101.8(16) . . ?
C12 C11 H11 129.1 . . ?
N6 C12 C11 106.6(18) . . ?
N6 C12 H12 126.7 . . ?
C11 C12 H12 126.7 . . ?
N5 C13 N6 103.6(17) . . ?
N5 C13 H13 128.2 . . ?
N6 C13 H13 128.2 . . ?
H27A O27 H27B 104.6 . . ?
H28A O28 H28B 103.5 . . ?
H28C O28A H28D 104.5 . . ?
H29A O29 H29B 109.6 . . ?

loop_
_geom_bond_atom_site_label_1
_geom_bond_atom_site_label_2
_geom_bond_distance
_geom_bond_site_symmetry_2
_geom_bond_publ_flag
Te1 O2 1.920(5) 2_657 ?
Te1 O2 1.920(5) . ?
Te1 O3 1.947(5) 2_657 ?
Te1 O3 1.947(5) . ?
Te1 O6 1.915(5) 2_657 ?
Te1 O6 1.915(5) . ?
Te2 O22 1.927(5) . ?
Te2 O22 1.927(5) 2_766 ?
Te2 O23 1.931(5) . ?
Te2 O23 1.931(5) 2_766 ?
Te2 O24 1.918(5) . ?
Te2 O24 1.918(5) 2_766 ?
Mo1 O1 1.937(5) . ?
Mo1 O3 2.229(5) . ?
Mo1 O4 1.699(6) . ?
Mo1 O5 1.720(5) . ?
Mo1 O6 2.328(5) . ?
Mo1 O7 1.909(5) . ?
Mo2 O2 2.285(5) . ?
Mo2 O6 2.248(5) . ?
Mo2 O7 1.942(5) . ?
Mo2 O8 1.698(5) . ?
Mo2 O9 1.727(5) . ?
Mo2 O10 1.935(5) . ?
Mo3 O1 1.961(5) 2_657 ?
Mo3 O2 2.310(5) . ?
Mo3 O3 2.287(5) 2_657 ?
Mo3 O10 1.922(5) . ?
Mo3 O11 1.712(6) . ?
Mo3 O12 1.691(6) . ?
Mo4 Mo7 2.897(4) 2_656 ?
Mo4 O13 1.732(5) . ?
Mo4 O14 1.923(5) . ?
Mo4 O15 1.698(5) . ?
Mo4 O16 1.939(5) . ?
Mo4 O22 2.284(5) . ?
Mo4 O24 2.274(5) . ?
Mo5 O16 1.922(5) . ?
Mo5 O17 1.751(5) . ?
Mo5 O18 1.696(6) . ?
Mo5 O19 1.934(6) . ?
Mo5 O23 2.287(5) 2_766 ?
Mo5 O24 2.314(5) . ?
Mo6 O14 1.946(6) . ?
Mo6 O19 1.941(5) 2_766 ?
Mo6 O20 1.712(6) . ?
Mo6 O21 1.717(6) . ?
Mo6 O22 2.278(5) . ?
Mo6 O23 2.279(5) . ?
Ni1 O1W 2.052(6) . ?
Ni1 O2W 2.093(6) . ?
Ni1 O3W 2.047(6) . ?
Ni1 O5 2.037(5) 2_667 ?
Ni1 O9 2.052(6) . ?
Ni1 N1 2.080(6) . ?
Ni2 O4W 2.064(6) . ?
Ni2 O5W 2.057(6) . ?
Ni2 O6W 2.088(5) . ?
Ni2 O13 2.076(5) . ?
Ni2 O17 2.056(5) 2_656 ?
Ni2 N2 2.058(7) . ?
Mo7 O6W 2.164(7) 2_656 ?
Mo7 O13 2.205(7) 2_656 ?
Mo7 O15 2.185(7) . ?
Mo7 O16 2.108(7) 2_656 ?
Mo7 O25 2.18(2) . ?
Mo7 O26 1.862(12) . ?
Mo7 H26B 2.0915 . ?
O1W H1WA 0.8585 . ?
O1W H1WB 0.8573 . ?
O2W H2WA 0.8516 . ?
O2W H2WB 0.8649 . ?
O3W H3WA 0.8630 . ?
O3W H3WB 0.8618 . ?
O4W H4WA 0.8572 . ?
O4W H4WB 0.8573 . ?
O5W H5WA 0.7848 . ?
O5W H5WB 0.8468 . ?
O6W H6W 0.7830 . ?
O6W H6WA 0.9724 . ?
O25 H25A 0.8724 . ?
O25 H25B 0.8728 . ?
O26 H26A 0.8273 . ?
O26 H26B 0.8880 . ?
N1 C1 1.318(11) . ?
N1 C5 1.343(11) . ?
N2 N3 1.381(10) . ?
N2 C7 1.281(11) . ?
N3 C6 1.314(11) . ?
N4 C6 1.380(12) . ?
N4 C7 1.339(11) . ?
N4 C8 1.492(13) . ?
N5 C10 1.55(2) . ?
N5 C11 1.37(2) . ?
N5 C13 1.26(2) . ?
N6 H6 0.8600 . ?
N6 C12 1.32(2) . ?
N6 C13 1.32(2) . ?
C1 H1 0.9300 . ?
C1 C2 1.388(12) . ?
C2 H2 0.9300 . ?
C2 C3 1.395(13) . ?
C3 C4 1.400(13) . ?
C3 C6 1.466(11) . ?
C4 H4 0.9300 . ?
C4 C5 1.365(12) . ?
C5 H5 0.9300 . ?
C7 H7 0.9300 . ?
C8 H8A 0.9700 . ?
C8 H8B 0.9700 . ?
C8 C9 1.55(2) . ?
C9 H9A 0.9700 . ?
C9 H9B 0.9700 . ?
C9 C10 1.52(2) . ?
C10 H10A 0.9700 . ?
C10 H10B 0.9700 . ?
C11 H11 0.9300 . ?
C11 C12 1.36(2) . ?
C12 H12 0.9300 . ?
C13 H13 0.9300 . ?
O27 H27A 0.8524 . ?
O27 H27B 0.8514 . ?
O28 H28A 0.8505 . ?
O28 H28B 0.8463 . ?
O28A H28C 0.8507 . ?
O28A H28D 0.8497 . ?
O29 H29A 0.8500 . ?
O29 H29B 0.8500 . ?

loop_
_geom_torsion_atom_site_label_1
_geom_torsion_atom_site_label_2
_geom_torsion_atom_site_label_3
_geom_torsion_atom_site_label_4
_geom_torsion
_geom_torsion_site_symmetry_1
_geom_torsion_site_symmetry_2
_geom_torsion_site_symmetry_3
_geom_torsion_site_symmetry_4
_geom_torsion_publ_flag
Ni1 N1 C1 C2 -163.0(7) . . . . ?
Ni1 N1 C5 C4 165.0(8) . . . . ?
Ni2 N2 N3 C6 -166.8(6) . . . . ?
Ni2 N2 C7 N4 167.2(7) . . . . ?
Mo7 Mo4 O13 Ni2 145.4(18) 2_656 . . . ?
Mo7 Mo4 O15 Mo7 -12.9(18) 2_656 . . . ?
O2 Mo2 O9 Ni1 146.1(19) . . . . ?
O6 Mo2 O9 Ni1 171.7(14) . . . . ?
O7 Mo2 O9 Ni1 -131.3(18) . . . . ?
O8 Mo2 O9 Ni1 -27.3(19) . . . . ?
O10 Mo2 O9 Ni1 71.8(19) . . . . ?
O13 Mo4 O15 Mo7 38.6(17) . . . . ?
O14 Mo4 O13 Ni2 -51.0(17) . . . . ?
O14 Mo4 O13 Mo7 163.6(2) . . . 2_656 ?
O14 Mo4 O15 Mo7 141.1(17) . . . . ?
O15 Mo4 O13 Ni2 49.1(17) . . . . ?
O15 Mo4 O13 Mo7 -96.3(3) . . . 2_656 ?
O16 Mo4 O13 Ni2 151.7(17) . . . . ?
O16 Mo4 O13 Mo7 6.3(3) . . . 2_656 ?
O16 Mo4 O15 Mo7 -60.6(17) . . . . ?
O16 Mo5 O17 Ni2 83.0(16) . . . 2_656 ?
O18 Mo5 O17 Ni2 -17.6(17) . . . 2_656 ?
O19 Mo5 O17 Ni2 -120.7(16) . . . 2_656 ?
O22 Mo4 O13 Ni2 -125.3(17) . . . . ?
O22 Mo4 O13 Mo7 89.3(2) . . . 2_656 ?
O22 Mo4 O15 Mo7 -157.2(13) . . . . ?
O23 Mo5 O17 Ni2 -178.8(13) 2_766 . . 2_656 ?
O24 Mo4 O13 Ni2 -152.0(13) . . . . ?
O24 Mo4 O13 Mo7 62.6(8) . . . 2_656 ?
O24 Mo4 O15 Mo7 -134.6(17) . . . . ?
O24 Mo5 O17 Ni2 156.7(16) . . . 2_656 ?
N1 C1 C2 C3 -1.5(13) . . . . ?
N2 N3 C6 N4 -2.0(11) . . . . ?
N2 N3 C6 C3 177.6(8) . . . . ?
N3 N2 C7 N4 -1.0(11) . . . . ?
N4 C8 C9 C10 -165.6(13) . . . . ?
N5 C11 C12 N6 -11(3) . . . . ?
C1 N1 C5 C4 -3.2(14) . . . . ?
C1 C2 C3 C4 -3.8(13) . . . . ?
C1 C2 C3 C6 179.6(8) . . . . ?
C2 C3 C4 C5 5.5(15) . . . . ?
C2 C3 C6 N3 47.0(13) . . . . ?
C2 C3 C6 N4 -133.5(11) . . . . ?
C3 C4 C5 N1 -2.1(16) . . . . ?
C4 C3 C6 N3 -129.5(11) . . . . ?
C4 C3 C6 N4 50.0(14) . . . . ?
C5 N1 C1 C2 5.0(13) . . . . ?
C6 N4 C7 N2 -0.2(12) . . . . ?
C6 N4 C8 C9 120.6(13) . . . . ?
C6 C3 C4 C5 -178.0(9) . . . . ?
C7 N2 N3 C6 1.9(10) . . . . ?
C7 N4 C6 N3 1.4(12) . . . . ?
C7 N4 C6 C3 -178.2(9) . . . . ?
C7 N4 C8 C9 -45.2(19) . . . . ?
C8 N4 C6 N3 -166.9(12) . . . . ?
C8 N4 C6 C3 13.5(19) . . . . ?
C8 N4 C7 N2 168.2(12) . . . . ?
C8 C9 C10 N5 -70(2) . . . . ?
C10 N5 C11 C12 -163.7(17) . . . . ?
C10 N5 C13 N6 172.0(17) . . . . ?
C11 N5 C10 C9 -74(2) . . . . ?
C11 N5 C13 N6 4(3) . . . . ?
C12 N6 C13 N5 -12(3) . . . . ?
C13 N5 C10 C9 119(2) . . . . ?
C13 N5 C11 C12 4(3) . . . . ?
C13 N6 C12 C11 15(3) . . . . ?

loop_
_smtbx_masks_void_nr
_smtbx_masks_void_average_x
_smtbx_masks_void_average_y
_smtbx_masks_void_average_z
_smtbx_masks_void_volume
_smtbx_masks_void_count_electrons
_smtbx_masks_void_content
1 0.139 0.305 0.809 45.9 11.7 '1 H2O'
2 -0.139 0.695 0.191 45.9 11.4 '1 H2O'
